data_8000125
loop_
_publ_author_name
'Tominaga, Masahide'
'Masu, Hyuma'
'Yamaguchi, Kentaro'
'Azumaya, Isao'

_publ_section_title
;
 Construction and Structural Investigation of Helical Coordination Network
 Formed by the Self-assembly of Triple Helicate with Macrocyclic Framework
 and Lanthanum Cations
;
_journal_issue 7
_journal_name_full 'Chemistry Letters'
_journal_page_first 718
_journal_paper_doi 10.1246/cl.2006.718
_journal_volume 35
_journal_year 2006
_chemical_formula_sum 'C88 H73 Cl3 F9 La N6 O20 S3'
_chemical_formula_weight 2046.96
_space_group_IT_number 2
_symmetry_cell_setting triclinic
_symmetry_space_group_name_Hall '-P 1'
_symmetry_space_group_name_H-M 'P -1'
_atom_sites_solution_hydrogens geom
_atom_sites_solution_primary direct
_atom_sites_solution_secondary difmap
_audit_creation_method SHELXL-97
_cell_angle_alpha 109.059(4)
_cell_angle_beta 98.172(5)
_cell_angle_gamma 94.173(4)
_cell_formula_units_Z 2
_cell_length_a 13.7251(14)
_cell_length_b 18.1828(16)
_cell_length_c 20.7849(16)
_cell_measurement_reflns_used 1905
_cell_measurement_temperature 90
_cell_measurement_theta_max 18.90
_cell_measurement_theta_min 2.37
_cell_volume 4813.4(8)
_computing_cell_refinement 'Bruker SMART'
_computing_data_collection 'Bruker SMART'
_computing_data_reduction 'Bruker SAINT'
_computing_molecular_graphics 'Bruker SHELXTL'
_computing_publication_material 'Bruker SHELXTL'
_computing_structure_refinement 'SHELXL-97 (Sheldrick, 1997)'
_computing_structure_solution 'SHELXS-97 (Sheldrick, 1990)'
_diffrn_ambient_temperature 90
_diffrn_detector_area_resol_mean 8.333
_diffrn_measured_fraction_theta_full 0.740
_diffrn_measured_fraction_theta_max 0.740
_diffrn_measurement_device_type 'Bruker Apex2 CCD area detector'
_diffrn_measurement_method 'phi and omega scans'
_diffrn_radiation_monochromator graphite
_diffrn_radiation_source 'fine-focus sealed tube'
_diffrn_radiation_type MoK\a
_diffrn_radiation_wavelength 0.71073
_diffrn_reflns_av_R_equivalents 0.0581
_diffrn_reflns_av_sigmaI/netI 0.1631
_diffrn_reflns_limit_h_max 10
_diffrn_reflns_limit_h_min -13
_diffrn_reflns_limit_k_max 18
_diffrn_reflns_limit_k_min -18
_diffrn_reflns_limit_l_max 20
_diffrn_reflns_limit_l_min -21
_diffrn_reflns_number 14212
_diffrn_reflns_theta_full 22.93
_diffrn_reflns_theta_max 22.93
_diffrn_reflns_theta_min 1.05
_exptl_absorpt_coefficient_mu 0.678
_exptl_absorpt_correction_T_max 0.9866
_exptl_absorpt_correction_T_min 0.9353
_exptl_absorpt_correction_type empirical
_exptl_absorpt_process_details 'SADABS Sheldrick 1996'
_exptl_crystal_colour colourless
_exptl_crystal_density_diffrn 1.412
_exptl_crystal_density_method 'not measured'
_exptl_crystal_description plate
_exptl_crystal_F_000 2080
_exptl_crystal_size_max 0.10
_exptl_crystal_size_mid 0.05
_exptl_crystal_size_min 0.02
_refine_diff_density_max 1.170
_refine_diff_density_min -1.188
_refine_diff_density_rms 0.137
_refine_ls_extinction_method none
_refine_ls_goodness_of_fit_ref 0.986
_refine_ls_hydrogen_treatment constr
_refine_ls_matrix_type full
_refine_ls_number_parameters 1177
_refine_ls_number_reflns 9819
_refine_ls_number_restraints 0
_refine_ls_restrained_S_all 0.986
_refine_ls_R_factor_all 0.1457
_refine_ls_R_factor_gt 0.0835
_refine_ls_shift/su_max 4.762
_refine_ls_shift/su_mean 0.072
_refine_ls_structure_factor_coef Fsqd
_refine_ls_weighting_details 'calc w=1/[\s^2^(Fo^2^)+(0.1278P)^2^+0.0000P] where P=(Fo^2^+2Fc^2^)/3'
_refine_ls_weighting_scheme calc
_refine_ls_wR_factor_gt 0.2067
_refine_ls_wR_factor_ref 0.2356
_reflns_number_gt 5353
_reflns_number_total 9819
_reflns_threshold_expression >2sigma(I)
_cod_data_source_file 35-718sup1.cif
_cod_data_source_block a0508061mas
_cod_depositor_comments
;
The following automatic conversions were performed:

'_symmetry_cell_setting' value 'Triclinic' changed to 'triclinic'
according to /home/saulius/struct/CIF-dictionaries/cif_core.dic
dictionary named 'cif_core.dic' version 2.4.2 from 2011-04-26.

Automatic conversion script
Id: cif_fix_values 1891 2012-01-12 08:04:46Z andrius 
;
_cod_original_cell_volume 4813.4(7)
_cod_original_sg_symbol_H-M P-1
_cod_database_code 8000125

loop_
_symmetry_equiv_pos_as_xyz
'x, y, z'
'-x, -y, -z'

loop_
_atom_site_label
_atom_site_type_symbol
_atom_site_fract_x
_atom_site_fract_y
_atom_site_fract_z
_atom_site_U_iso_or_equiv
_atom_site_adp_type
_atom_site_occupancy
_atom_site_symmetry_multiplicity
_atom_site_calc_flag
_atom_site_refinement_flags
C1 C 0.3310(10) 0.1314(7) 0.3314(8) 0.025(4) Uani 1 1 d .
C2 C 0.2531(10) 0.1760(8) 0.3471(8) 0.038(4) Uani 1 1 d .
H2 H 0.2411 0.1943 0.3933 0.045 Uiso 1 1 calc R
C3 C 0.1929(11) 0.1938(7) 0.2956(9) 0.039(4) Uani 1 1 d .
C4 C 0.2091(10) 0.1634(8) 0.2281(8) 0.031(4) Uani 1 1 d .
H4 H 0.1710 0.1772 0.1929 0.038 Uiso 1 1 calc R
C5 C 0.2817(9) 0.1121(7) 0.2110(7) 0.022(3) Uani 1 1 d .
C6 C 0.3453(10) 0.1001(7) 0.2637(8) 0.030(4) Uani 1 1 d .
H6 H 0.3987 0.0704 0.2534 0.036 Uiso 1 1 calc R
C7 C 0.3892(10) 0.1140(9) 0.3890(7) 0.036(4) Uani 1 1 d .
C8 C 0.5344(12) 0.1381(9) 0.4823(9) 0.057(5) Uani 1 1 d .
H8A H 0.6059 0.1535 0.4847 0.069 Uiso 1 1 calc R
H8B H 0.5234 0.0809 0.4728 0.069 Uiso 1 1 calc R
C9 C 0.5037(13) 0.1814(10) 0.5503(10) 0.075(6) Uani 1 1 d .
H9A H 0.4988 0.2361 0.5540 0.113 Uiso 1 1 calc R
H9B H 0.5532 0.1797 0.5885 0.113 Uiso 1 1 calc R
H9C H 0.4391 0.1563 0.5523 0.113 Uiso 1 1 calc R
C10 C 0.5085(12) 0.2325(9) 0.4192(8) 0.045(4) Uani 1 1 d .
C11 C 0.4640(12) 0.2990(10) 0.4434(7) 0.048(4) Uani 1 1 d .
H11 H 0.4033 0.2958 0.4599 0.058 Uiso 1 1 calc R
C12 C 0.5072(13) 0.3715(8) 0.4438(7) 0.052(5) Uani 1 1 d .
H12 H 0.4733 0.4163 0.4580 0.062 Uiso 1 1 calc R
C13 C 0.5977(13) 0.3789(9) 0.4242(8) 0.047(5) Uani 1 1 d .
C14 C 0.6438(12) 0.3138(9) 0.3990(7) 0.049(4) Uani 1 1 d .
H14 H 0.7050 0.3185 0.3834 0.058 Uiso 1 1 calc R
C15 C 0.6005(13) 0.2394(8) 0.3961(7) 0.051(5) Uani 1 1 d .
H15 H 0.6327 0.1943 0.3789 0.061 Uiso 1 1 calc R
C16 C 0.6431(14) 0.4581(9) 0.4287(7) 0.050(5) Uani 1 1 d .
C17 C 0.7449(12) 0.4801(8) 0.4471(7) 0.046(4) Uani 1 1 d .
H17 H 0.7868 0.4449 0.4581 0.055 Uiso 1 1 calc R
C18 C 0.7863(12) 0.5545(8) 0.4496(7) 0.049(4) Uani 1 1 d .
H18 H 0.8559 0.5689 0.4636 0.058 Uiso 1 1 calc R
C19 C 0.7295(11) 0.6068(9) 0.4326(8) 0.047(4) Uani 1 1 d .
C20 C 0.6274(12) 0.5845(8) 0.4132(8) 0.053(5) Uani 1 1 d .
H20 H 0.5863 0.6189 0.4000 0.063 Uiso 1 1 calc R
C21 C 0.5835(13) 0.5101(9) 0.4128(8) 0.066(5) Uani 1 1 d .
H21 H 0.5135 0.4966 0.4017 0.079 Uiso 1 1 calc R
C22 C 0.7690(11) 0.6852(7) 0.4336(7) 0.034(4) Uani 1 1 d .
C23 C 0.8421(10) 0.7324(8) 0.4884(7) 0.035(4) Uani 1 1 d .
H23 H 0.8696 0.7122 0.5227 0.042 Uiso 1 1 calc R
C24 C 0.8759(10) 0.8096(8) 0.4936(7) 0.036(4) Uani 1 1 d .
H24 H 0.9244 0.8418 0.5317 0.043 Uiso 1 1 calc R
C25 C 0.8373(10) 0.8376(8) 0.4426(7) 0.030(4) Uani 1 1 d .
C26 C 0.7649(11) 0.7894(8) 0.3856(7) 0.039(4) Uani 1 1 d .
H26 H 0.7395 0.8084 0.3499 0.046 Uiso 1 1 calc R
C27 C 0.7316(11) 0.7136(8) 0.3827(7) 0.041(4) Uani 1 1 d .
H27 H 0.6825 0.6814 0.3451 0.049 Uiso 1 1 calc R
C28 C 0.8385(11) 0.9812(8) 0.5033(7) 0.037(4) Uani 1 1 d .
H28A H 0.8882 1.0282 0.5168 0.045 Uiso 1 1 calc R
H28B H 0.8370 0.9651 0.5443 0.045 Uiso 1 1 calc R
C29 C 0.7369(11) 1.0018(8) 0.4804(7) 0.044(4) Uani 1 1 d .
H29A H 0.7365 1.0135 0.4376 0.066 Uiso 1 1 calc R
H29B H 0.7225 1.0478 0.5166 0.066 Uiso 1 1 calc R
H29C H 0.6863 0.9573 0.4724 0.066 Uiso 1 1 calc R
C30 C 0.9135(10) 0.9351(9) 0.4000(8) 0.036(4) Uani 1 1 d .
C31 C 0.1091(10) 0.2376(8) 0.3140(7) 0.031(4) Uani 1 1 d .
C32 C 0.0132(10) 0.3462(8) 0.3132(7) 0.036(4) Uani 1 1 d .
H32A H -0.0399 0.3112 0.3201 0.043 Uiso 1 1 calc R
H32B H -0.0132 0.3619 0.2734 0.043 Uiso 1 1 calc R
C33 C 0.0400(11) 0.4182(9) 0.3767(8) 0.056(5) Uani 1 1 d .
H33A H 0.0659 0.4031 0.4164 0.083 Uiso 1 1 calc R
H33B H -0.0192 0.4442 0.3857 0.083 Uiso 1 1 calc R
H33C H 0.0907 0.4541 0.3696 0.083 Uiso 1 1 calc R
C34 C 0.1772(9) 0.3417(7) 0.2757(7) 0.031(4) Uani 1 1 d .
C35 C 0.1556(9) 0.3617(7) 0.2161(7) 0.030(4) Uani 1 1 d .
H35 H 0.0921 0.3450 0.1875 0.036 Uiso 1 1 calc R
C36 C 0.2286(10) 0.4067(7) 0.1991(7) 0.031(4) Uani 1 1 d .
H36 H 0.2139 0.4224 0.1598 0.038 Uiso 1 1 calc R
C37 C 0.3235(11) 0.4284(7) 0.2401(8) 0.036(4) Uani 1 1 d .
C38 C 0.3419(11) 0.4045(8) 0.2950(8) 0.044(4) Uani 1 1 d .
H38 H 0.4073 0.4169 0.3211 0.053 Uiso 1 1 calc R
C39 C 0.2716(10) 0.3631(7) 0.3158(7) 0.038(4) Uani 1 1 d .
H39 H 0.2873 0.3497 0.3562 0.045 Uiso 1 1 calc R
C40 C 0.4025(10) 0.4785(7) 0.2244(7) 0.036(4) Uani 1 1 d .
C41 C 0.3756(10) 0.5334(7) 0.1926(7) 0.032(4) Uani 1 1 d .
H41 H 0.3074 0.5360 0.1784 0.038 Uiso 1 1 calc R
C42 C 0.4469(11) 0.5834(7) 0.1819(7) 0.036(4) Uani 1 1 d .
H42 H 0.4271 0.6192 0.1595 0.043 Uiso 1 1 calc R
C43 C 0.5486(10) 0.5824(8) 0.2037(7) 0.036(4) Uani 1 1 d .
C44 C 0.5726(10) 0.5255(8) 0.2330(7) 0.040(4) Uani 1 1 d .
H44 H 0.6404 0.5213 0.2467 0.048 Uiso 1 1 calc R
C45 C 0.5003(10) 0.4756(8) 0.2426(7) 0.035(4) Uani 1 1 d .
H45 H 0.5198 0.4377 0.2626 0.043 Uiso 1 1 calc R
C46 C 0.6254(9) 0.6317(7) 0.1891(7) 0.029(4) Uani 1 1 d .
C47 C 0.6063(10) 0.7033(7) 0.1791(7) 0.034(4) Uani 1 1 d .
H47 H 0.5440 0.7216 0.1854 0.040 Uiso 1 1 calc R
C48 C 0.6750(11) 0.7456(8) 0.1610(7) 0.042(4) Uani 1 1 d .
H48 H 0.6606 0.7942 0.1567 0.050 Uiso 1 1 calc R
C49 C 0.7674(11) 0.7211(7) 0.1483(7) 0.034(4) Uani 1 1 d .
C50 C 0.7878(10) 0.6505(7) 0.1588(7) 0.036(4) Uani 1 1 d .
H50 H 0.8494 0.6315 0.1514 0.044 Uiso 1 1 calc R
C51 C 0.7187(11) 0.6096(9) 0.1797(8) 0.051(5) Uani 1 1 d .
H51 H 0.7353 0.5634 0.1883 0.061 Uiso 1 1 calc R
C52 C 0.8061(10) 0.7589(7) 0.0487(7) 0.033(4) Uani 1 1 d .
H52A H 0.7334 0.7593 0.0390 0.039 Uiso 1 1 calc R
H52B H 0.8387 0.8064 0.0433 0.039 Uiso 1 1 calc R
C53 C 0.8329(12) 0.6893(9) -0.0009(7) 0.052(5) Uani 1 1 d .
H53A H 0.9052 0.6905 0.0067 0.078 Uiso 1 1 calc R
H53B H 0.8094 0.6883 -0.0479 0.078 Uiso 1 1 calc R
H53C H 0.8022 0.6422 0.0053 0.078 Uiso 1 1 calc R
C54 C 0.9320(10) 0.7906(7) 0.1580(8) 0.028(4) Uani 1 1 d .
C55 C 0.2744(9) 0.0685(8) 0.1368(8) 0.026(4) Uani 1 1 d .
C56 C 0.2827(11) 0.0618(8) 0.0190(8) 0.046(4) Uani 1 1 d .
H56A H 0.2770 0.1027 -0.0026 0.055 Uiso 1 1 calc R
H56B H 0.2170 0.0299 0.0078 0.055 Uiso 1 1 calc R
C57 C 0.3574(11) 0.0093(9) -0.0121(8) 0.050(4) Uani 1 1 d .
H57A H 0.4247 0.0367 0.0072 0.076 Uiso 1 1 calc R
H57B H 0.3452 -0.0036 -0.0624 0.076 Uiso 1 1 calc R
H57C H 0.3504 -0.0391 -0.0011 0.076 Uiso 1 1 calc R
C58 C 0.3919(10) 0.1635(7) 0.1192(7) 0.030(4) Uani 1 1 d .
C59 C 0.4781(11) 0.1483(8) 0.1510(8) 0.043(4) Uani 1 1 d .
H59 H 0.4810 0.0998 0.1588 0.052 Uiso 1 1 calc R
C60 C 0.5639(10) 0.2053(8) 0.1726(7) 0.037(4) Uani 1 1 d .
H60 H 0.6230 0.1971 0.1976 0.044 Uiso 1 1 calc R
C61 C 0.5590(10) 0.2726(7) 0.1562(7) 0.030(4) Uani 1 1 d .
C62 C 0.4701(11) 0.2857(8) 0.1229(7) 0.041(4) Uani 1 1 d .
H62 H 0.4675 0.3325 0.1122 0.049 Uiso 1 1 calc R
C63 C 0.3846(10) 0.2318(8) 0.1049(7) 0.040(4) Uani 1 1 d .
H63 H 0.3235 0.2418 0.0836 0.048 Uiso 1 1 calc R
C64 C 0.6516(10) 0.3315(7) 0.1766(8) 0.029(4) Uani 1 1 d .
C65 C 0.6982(11) 0.3583(8) 0.2433(7) 0.037(4) Uani 1 1 d .
H65 H 0.6721 0.3392 0.2757 0.045 Uiso 1 1 calc R
C66 C 0.7846(10) 0.4138(8) 0.2663(8) 0.039(4) Uani 1 1 d .
H66 H 0.8168 0.4317 0.3133 0.047 Uiso 1 1 calc R
C67 C 0.8221(10) 0.4424(7) 0.2165(7) 0.025(3) Uani 1 1 d .
C68 C 0.7733(11) 0.4145(7) 0.1509(7) 0.038(4) Uani 1 1 d .
H68 H 0.7994 0.4328 0.1181 0.045 Uiso 1 1 calc R
C69 C 0.6868(10) 0.3603(7) 0.1269(7) 0.033(4) Uani 1 1 d .
H69 H 0.6536 0.3438 0.0803 0.040 Uiso 1 1 calc R
C70 C 0.9085(9) 0.5033(8) 0.2429(7) 0.025(3) Uani 1 1 d .
C71 C 0.9205(10) 0.5624(8) 0.3083(8) 0.033(4) Uani 1 1 d .
H71 H 0.8696 0.5641 0.3351 0.040 Uiso 1 1 calc R
C72 C 1.0028(9) 0.6174(8) 0.3347(7) 0.028(3) Uani 1 1 d .
H72 H 1.0088 0.6566 0.3789 0.034 Uiso 1 1 calc R
C73 C 1.0780(10) 0.6147(7) 0.2950(7) 0.025(3) Uani 1 1 d .
C74 C 1.0683(9) 0.5605(8) 0.2308(8) 0.028(4) Uani 1 1 d .
H74 H 1.1186 0.5603 0.2037 0.034 Uiso 1 1 calc R
C75 C 0.9832(11) 0.5047(7) 0.2046(7) 0.033(4) Uani 1 1 d .
H75 H 0.9766 0.4669 0.1596 0.040 Uiso 1 1 calc R
C76 C 1.2621(10) 0.6416(8) 0.3366(7) 0.035(4) Uani 1 1 d .
H76A H 1.2639 0.5914 0.2994 0.042 Uiso 1 1 calc R
H76B H 1.3173 0.6796 0.3362 0.042 Uiso 1 1 calc R
C77 C 1.2768(11) 0.6292(9) 0.4043(8) 0.062(5) Uani 1 1 d .
H77A H 1.2812 0.6796 0.4416 0.093 Uiso 1 1 calc R
H77B H 1.3382 0.6059 0.4101 0.093 Uiso 1 1 calc R
H77C H 1.2206 0.5937 0.4059 0.093 Uiso 1 1 calc R
C78 C 1.1638(12) 0.7497(8) 0.3444(7) 0.036(4) Uani 1 1 d .
C79 C 0.9485(10) 0.8715(7) 0.3481(8) 0.029(4) Uani 1 1 d .
C80 C 0.9166(10) 0.8517(8) 0.2776(9) 0.033(4) Uani 1 1 d .
H80 H 0.8631 0.8758 0.2624 0.040 Uiso 1 1 calc R
C81 C 0.9583(10) 0.7988(7) 0.2282(7) 0.020(3) Uani 1 1 d .
C82 C 1.0378(10) 0.7635(8) 0.2496(7) 0.033(4) Uani 1 1 d .
H82 H 1.0683 0.7282 0.2160 0.040 Uiso 1 1 calc R
C83 C 1.0724(11) 0.7797(7) 0.3190(8) 0.032(4) Uani 1 1 d .
C84 C 1.0294(11) 0.8333(8) 0.3677(7) 0.035(4) Uani 1 1 d .
H84 H 1.0544 0.8450 0.4155 0.042 Uiso 1 1 calc R
C85 C 1.1201(17) 0.5906(10) 0.0483(11) 0.073(6) Uani 1 1 d .
C86 C 1.1064(12) 0.8140(10) -0.1290(8) 0.051(4) Uani 1 1 d .
C87 C 0.3910(15) 0.0420(13) 0.7190(11) 0.077(6) Uani 1 1 d .
C88 C 0.8794(15) 0.2350(18) 0.4364(16) 0.155(14) Uani 1 1 d .
H88 H 0.9453 0.2151 0.4347 0.185 Uiso 1 1 calc R
Cl1 Cl 0.9081(6) 0.3258(5) 0.4608(5) 0.175(3) Uani 1 1 d .
Cl2 Cl 0.8286(8) 0.1874(6) 0.4715(6) 0.219(5) Uani 1 1 d .
Cl3 Cl 0.8075(8) 0.1860(6) 0.3341(6) 0.220(4) Uani 1 1 d .
F9 F 0.2957(10) 0.0454(9) 0.6928(6) 0.132(6) Uani 1 1 d .
F7 F 0.4311(10) 0.0007(7) 0.6677(6) 0.111(4) Uani 1 1 d .
F8 F 0.4391(10) 0.1195(8) 0.7335(6) 0.114(4) Uani 1 1 d .
F5 F 1.2013(7) 0.8418(6) -0.1099(5) 0.073(3) Uani 1 1 d .
F4 F 1.1002(7) 0.7346(5) -0.1523(4) 0.067(3) Uani 1 1 d .
F6 F 1.0724(7) 0.8308(5) -0.1863(4) 0.064(3) Uani 1 1 d .
F1 F 1.1010(11) 0.5876(8) -0.0124(6) 0.122(5) Uani 1 1 d .
F3 F 1.1509(9) 0.5244(6) 0.0532(6) 0.110(4) Uani 1 1 d .
F2 F 1.0366(7) 0.5998(5) 0.0776(5) 0.064(3) Uani 1 1 d .
La1 La 1.14704(6) 0.87791(5) 0.11534(5) 0.0327(3) Uani 1 1 d .
N1 N 0.4748(9) 0.1579(7) 0.4260(6) 0.047(3) Uani 1 1 d .
N3 N 0.0968(8) 0.3035(6) 0.2972(6) 0.040(3) Uani 1 1 d .
N5 N 0.3088(8) 0.1003(6) 0.0949(6) 0.025(3) Uani 1 1 d .
N4 N 0.8362(8) 0.7614(6) 0.1215(5) 0.028(3) Uani 1 1 d .
N2 N 0.8682(9) 0.9179(6) 0.4485(6) 0.033(3) Uani 1 1 d .
N6 N 1.1660(7) 0.6715(6) 0.3224(5) 0.028(3) Uani 1 1 d .
O1 O 0.3620(7) 0.0564(6) 0.4054(5) 0.054(3) Uani 1 1 d .
O2 O 0.9266(7) 1.0043(5) 0.4007(5) 0.041(3) Uani 1 1 d .
O3 O 0.0482(7) 0.2135(5) 0.3443(4) 0.035(2) Uani 1 1 d .
O4 O 0.9934(7) 0.8081(5) 0.1233(5) 0.036(2) Uani 1 1 d .
O5 O 0.2237(6) 0.0023(5) 0.1121(4) 0.031(2) Uani 1 1 d .
O6 O 1.2376(7) 0.7963(5) 0.3783(5) 0.039(3) Uani 1 1 d .
O7 O 1.1685(7) 0.7408(5) 0.1013(6) 0.067(3) Uani 1 1 d .
O8 O 1.2269(7) 0.6643(6) 0.1715(6) 0.058(3) Uani 1 1 d .
O9 O 1.3010(9) 0.6640(8) 0.0728(7) 0.097(5) Uani 1 1 d .
O10 O 1.0788(7) 0.8208(5) -0.0105(5) 0.046(3) Uani 1 1 d .
O11 O 0.9325(7) 0.8101(6) -0.0948(5) 0.051(3) Uani 1 1 d .
O12 O 1.0491(7) 0.9317(5) -0.0468(5) 0.053(3) Uani 1 1 d .
O13 O 1.0062(6) 0.9570(5) 0.1033(5) 0.043(3) Uani 1 1 d .
O14 O 1.1261(7) 0.9503(5) 0.2376(5) 0.038(2) Uani 1 1 d .
O16 O 1.3079(8) 0.8891(6) 0.1981(5) 0.068(3) Uani 1 1 d .
O17 O 0.5124(7) 0.0310(6) 0.8189(6) 0.065(3) Uani 1 1 d .
O18 O 0.3632(9) -0.0626(6) 0.7659(8) 0.108(5) Uani 1 1 d .
O19 O 0.3503(8) 0.0697(6) 0.8381(5) 0.054(3) Uani 1 1 d .
S2 S 1.0319(3) 0.8478(2) -0.0642(2) 0.0393(11) Uani 1 1 d .
S1 S 1.2167(3) 0.6727(2) 0.1049(3) 0.0577(13) Uani 1 1 d .
S3 S 0.4065(3) 0.0202(3) 0.7935(3) 0.0584(13) Uani 1 1 d .
O20 O 0.2520(9) 0.9224(8) 0.3293(7) 0.095(4) Uani 1 1 d .
O15 O 1.3246(13) 0.8393(7) 0.0503(6) 0.148(7) Uani 1 1 d .

loop_
_atom_site_aniso_label
_atom_site_aniso_U_11
_atom_site_aniso_U_22
_atom_site_aniso_U_33
_atom_site_aniso_U_23
_atom_site_aniso_U_13
_atom_site_aniso_U_12
C1 0.019(9) 0.024(8) 0.037(10) 0.026(8) -0.009(7) -0.015(7)
C2 0.025(9) 0.028(9) 0.063(11) 0.026(9) -0.006(8) -0.007(8)
C3 0.033(10) 0.000(7) 0.080(13) 0.013(9) 0.004(10) -0.011(7)
C4 0.024(9) 0.023(9) 0.048(11) 0.018(8) 0.003(8) -0.011(7)
C5 0.009(8) 0.011(7) 0.044(10) 0.009(7) 0.007(7) -0.011(6)
C6 0.022(9) 0.021(8) 0.050(11) 0.026(8) -0.011(8) -0.015(6)
C7 0.019(9) 0.038(10) 0.042(10) 0.008(8) -0.001(8) -0.008(8)
C8 0.043(11) 0.055(11) 0.078(13) 0.043(11) -0.013(10) -0.019(9)
C9 0.052(13) 0.081(14) 0.103(17) 0.061(13) -0.009(11) -0.024(10)
C10 0.041(11) 0.037(10) 0.044(11) 0.012(9) -0.017(8) -0.026(9)
C11 0.041(11) 0.054(12) 0.041(11) 0.017(9) -0.016(8) -0.008(10)
C12 0.068(14) 0.033(10) 0.058(12) 0.032(9) -0.007(10) -0.012(9)
C13 0.062(13) 0.028(10) 0.047(11) 0.019(9) -0.003(9) -0.034(9)
C14 0.053(12) 0.038(11) 0.051(11) 0.021(9) -0.007(9) -0.014(9)
C15 0.065(13) 0.019(9) 0.061(11) 0.018(8) -0.010(9) -0.020(8)
C16 0.072(14) 0.035(10) 0.031(10) 0.003(8) 0.000(9) -0.011(10)
C17 0.055(12) 0.026(9) 0.049(11) 0.015(8) -0.003(9) -0.019(8)
C18 0.037(10) 0.039(10) 0.056(11) 0.005(9) 0.001(8) -0.018(9)
C19 0.033(11) 0.040(10) 0.060(12) 0.020(9) -0.009(8) -0.025(8)
C20 0.056(13) 0.023(9) 0.081(13) 0.027(9) 0.000(10) -0.005(8)
C21 0.045(12) 0.061(12) 0.087(14) 0.044(11) -0.031(10) -0.026(10)
C22 0.044(10) 0.021(8) 0.034(10) 0.009(8) 0.004(8) -0.013(8)
C23 0.023(9) 0.040(10) 0.046(10) 0.022(8) 0.007(8) -0.002(8)
C24 0.020(9) 0.045(10) 0.052(10) 0.027(8) 0.012(7) 0.002(7)
C25 0.021(9) 0.040(10) 0.023(9) -0.001(8) 0.008(7) 0.009(7)
C26 0.034(10) 0.035(10) 0.043(10) 0.013(8) 0.002(8) -0.005(8)
C27 0.043(10) 0.025(9) 0.043(10) -0.001(8) 0.002(8) -0.007(8)
C28 0.048(11) 0.030(9) 0.033(9) 0.004(8) 0.016(8) 0.007(8)
C29 0.044(11) 0.030(9) 0.062(11) 0.020(8) 0.013(9) -0.001(8)
C30 0.024(9) 0.028(10) 0.050(11) 0.003(9) 0.008(8) 0.009(8)
C31 0.022(9) 0.035(9) 0.038(10) 0.016(8) 0.002(7) 0.002(8)
C32 0.018(9) 0.029(9) 0.062(11) 0.015(9) 0.011(8) 0.013(7)
C33 0.034(10) 0.047(11) 0.084(13) 0.019(11) 0.008(9) 0.017(9)
C34 0.015(9) 0.009(7) 0.065(11) 0.008(8) 0.007(8) -0.009(6)
C35 0.011(8) 0.021(8) 0.048(10) 0.007(7) -0.014(7) 0.002(7)
C36 0.017(9) 0.015(8) 0.063(11) 0.018(7) 0.006(8) -0.009(7)
C37 0.032(10) 0.023(8) 0.061(11) 0.024(8) 0.011(8) 0.004(7)
C38 0.021(9) 0.042(10) 0.063(12) 0.019(9) -0.004(8) -0.018(8)
C39 0.028(10) 0.032(9) 0.048(10) 0.018(8) -0.013(8) -0.017(7)
C40 0.028(10) 0.025(8) 0.047(10) 0.008(8) -0.009(7) 0.005(7)
C41 0.009(8) 0.032(8) 0.064(10) 0.032(8) 0.000(7) 0.002(7)
C42 0.039(11) 0.027(8) 0.059(11) 0.032(8) 0.020(8) 0.008(8)
C43 0.017(9) 0.034(9) 0.068(11) 0.030(8) 0.010(8) 0.005(7)
C44 0.013(9) 0.033(9) 0.070(11) 0.021(9) -0.009(7) -0.002(7)
C45 0.010(9) 0.032(9) 0.066(11) 0.026(8) -0.007(7) -0.003(7)
C46 0.013(9) 0.013(8) 0.057(10) 0.015(7) -0.009(7) -0.006(6)
C47 0.011(8) 0.031(9) 0.057(10) 0.019(8) 0.006(7) -0.022(7)
C48 0.029(10) 0.033(9) 0.059(11) 0.010(8) -0.003(8) 0.025(8)
C49 0.039(10) 0.017(8) 0.048(10) 0.021(7) -0.006(8) -0.003(7)
C50 0.015(8) 0.024(8) 0.073(11) 0.021(8) 0.005(8) 0.005(7)
C51 0.026(10) 0.048(10) 0.101(14) 0.055(10) 0.011(9) 0.006(8)
C52 0.032(9) 0.024(9) 0.044(10) 0.018(8) 0.002(8) -0.008(7)
C53 0.061(12) 0.043(11) 0.044(11) 0.011(9) 0.003(9) -0.005(9)
C54 0.020(9) 0.002(7) 0.051(11) 0.000(7) 0.000(8) -0.010(6)
C55 0.009(8) 0.020(9) 0.055(12) 0.019(9) 0.008(7) -0.001(7)
C56 0.032(10) 0.040(10) 0.079(13) 0.040(10) 0.006(9) -0.009(8)
C57 0.036(10) 0.060(11) 0.061(11) 0.017(9) 0.031(9) 0.005(9)
C58 0.015(9) 0.024(8) 0.058(10) 0.026(8) -0.002(7) -0.004(7)
C59 0.034(10) 0.019(8) 0.084(12) 0.024(8) 0.012(9) 0.007(8)
C60 0.016(9) 0.034(9) 0.058(11) 0.019(8) 0.001(7) -0.012(7)
C61 0.033(10) 0.018(8) 0.046(10) 0.025(7) -0.002(7) -0.011(7)
C62 0.032(10) 0.028(9) 0.061(11) 0.020(8) -0.003(8) -0.008(8)
C63 0.023(9) 0.032(9) 0.064(11) 0.024(8) -0.008(8) 0.002(8)
C64 0.019(8) 0.015(8) 0.048(11) 0.006(8) 0.006(8) -0.007(6)
C65 0.044(11) 0.031(9) 0.039(10) 0.016(8) 0.009(8) -0.009(8)
C66 0.021(9) 0.038(9) 0.056(11) 0.016(8) -0.005(8) 0.007(8)
C67 0.023(9) 0.015(8) 0.036(10) 0.008(7) 0.004(7) 0.003(7)
C68 0.046(10) 0.029(9) 0.042(11) 0.026(8) -0.007(8) -0.010(8)
C69 0.026(9) 0.020(8) 0.052(10) 0.013(8) 0.004(7) -0.008(7)
C70 0.013(8) 0.037(9) 0.035(10) 0.022(8) 0.011(7) 0.001(7)
C71 0.016(9) 0.026(9) 0.056(11) 0.008(9) 0.014(8) 0.010(7)
C72 0.013(8) 0.028(8) 0.038(9) 0.007(7) 0.002(7) -0.009(7)
C73 0.025(9) 0.010(8) 0.037(10) 0.007(8) -0.002(8) -0.008(7)
C74 0.002(8) 0.035(9) 0.054(11) 0.025(9) 0.001(7) -0.004(7)
C75 0.044(11) 0.019(8) 0.029(9) 0.008(7) -0.009(8) -0.003(8)
C76 0.020(9) 0.028(8) 0.054(11) 0.015(8) 0.005(7) -0.012(7)
C77 0.025(10) 0.071(12) 0.090(14) 0.039(11) -0.012(9) -0.010(9)
C78 0.044(11) 0.023(9) 0.046(10) 0.017(8) 0.012(9) 0.004(9)
C79 0.016(8) 0.017(8) 0.054(11) 0.016(8) 0.004(8) -0.014(7)
C80 0.021(9) 0.019(9) 0.062(12) 0.026(9) 0.001(9) -0.027(7)
C81 0.020(8) 0.014(8) 0.021(9) 0.001(7) 0.002(7) -0.010(7)
C82 0.025(9) 0.037(9) 0.037(11) 0.017(8) 0.005(8) -0.013(7)
C83 0.039(10) 0.000(7) 0.053(11) 0.003(8) 0.012(9) -0.006(7)
C84 0.041(10) 0.017(8) 0.034(10) 0.009(8) -0.017(8) -0.028(8)
C85 0.107(19) 0.043(13) 0.065(15) 0.003(11) 0.042(14) 0.013(12)
C86 0.036(12) 0.055(13) 0.056(12) 0.018(10) -0.003(9) -0.003(9)
C87 0.056(15) 0.072(15) 0.106(18) 0.024(14) 0.028(13) 0.026(12)
C88 0.037(13) 0.26(3) 0.31(4) 0.27(3) 0.038(18) 0.032(17)
Cl1 0.116(7) 0.146(7) 0.284(10) 0.086(7) 0.074(7) 0.010(5)
Cl2 0.159(9) 0.165(8) 0.350(13) 0.135(9) -0.008(9) 0.007(7)
Cl3 0.138(9) 0.222(11) 0.301(13) 0.084(9) 0.051(9) 0.018(8)
F9 0.093(10) 0.216(15) 0.112(10) 0.069(9) 0.020(8) 0.111(11)
F7 0.123(11) 0.120(10) 0.089(9) 0.019(8) 0.032(8) 0.074(9)
F8 0.142(12) 0.104(10) 0.138(11) 0.074(9) 0.066(9) 0.052(9)
F5 0.038(7) 0.080(7) 0.096(8) 0.027(6) 0.010(5) -0.003(5)
F4 0.059(7) 0.050(6) 0.081(7) 0.011(5) 0.004(5) 0.013(5)
F6 0.068(7) 0.065(6) 0.051(6) 0.016(5) 0.006(5) -0.009(5)
F1 0.162(14) 0.147(12) 0.036(7) 0.009(7) 0.013(8) -0.005(10)
F3 0.119(11) 0.033(6) 0.169(12) 0.025(7) 0.024(9) 0.013(6)
F2 0.056(7) 0.055(6) 0.077(7) 0.030(5) -0.003(6) -0.027(5)
La1 0.0165(5) 0.0277(5) 0.0575(7) 0.0233(5) 0.0014(4) -0.0065(4)
N1 0.034(8) 0.036(8) 0.078(10) 0.039(7) -0.003(7) -0.013(7)
N3 0.019(7) 0.038(8) 0.065(9) 0.028(7) -0.004(6) -0.009(6)
N5 0.022(7) 0.031(7) 0.023(7) 0.011(6) 0.000(6) 0.002(6)
N4 0.014(7) 0.026(7) 0.048(8) 0.021(6) -0.003(6) -0.007(5)
N2 0.037(8) 0.014(7) 0.041(8) 0.001(7) 0.004(6) -0.004(6)
N6 0.014(7) 0.018(7) 0.050(8) 0.014(6) -0.002(6) -0.001(5)
O1 0.045(7) 0.039(6) 0.075(8) 0.031(6) -0.012(6) -0.023(5)
O2 0.033(6) 0.018(6) 0.079(8) 0.021(5) 0.012(5) 0.006(5)
O3 0.030(6) 0.040(6) 0.045(6) 0.026(5) 0.016(5) 0.009(5)
O4 0.019(6) 0.032(6) 0.061(7) 0.024(5) 0.002(5) -0.002(5)
O5 0.023(6) 0.022(6) 0.047(6) 0.015(5) -0.003(5) -0.003(5)
O6 0.023(6) 0.023(5) 0.064(7) 0.017(5) -0.009(5) -0.014(5)
O7 0.020(6) 0.033(6) 0.160(11) 0.054(7) 0.007(6) -0.006(5)
O8 0.040(7) 0.052(7) 0.092(9) 0.051(7) -0.014(6) -0.013(5)
O9 0.061(9) 0.105(10) 0.180(13) 0.091(10) 0.073(10) 0.048(8)
O10 0.029(6) 0.038(6) 0.073(7) 0.025(6) 0.006(5) 0.003(5)
O11 0.034(7) 0.058(7) 0.065(7) 0.027(6) 0.004(6) 0.002(6)
O12 0.044(7) 0.038(6) 0.086(8) 0.033(6) 0.010(6) 0.013(5)
O13 0.017(5) 0.050(6) 0.075(7) 0.036(6) 0.013(5) 0.009(5)
O14 0.029(6) 0.024(5) 0.065(7) 0.021(5) 0.011(5) -0.008(4)
O16 0.037(7) 0.074(8) 0.081(8) 0.022(7) -0.008(6) 0.003(6)
O17 0.022(7) 0.062(8) 0.110(9) 0.032(7) 0.005(6) -0.004(6)
O18 0.059(9) 0.040(8) 0.206(15) 0.037(9) -0.020(9) -0.004(7)
O19 0.047(7) 0.048(7) 0.080(8) 0.031(6) 0.028(6) 0.024(6)
S2 0.029(2) 0.029(2) 0.058(3) 0.020(2) -0.007(2) 0.0004(19)
S1 0.033(3) 0.039(3) 0.125(4) 0.049(3) 0.033(3) 0.013(2)
S3 0.032(3) 0.057(3) 0.092(4) 0.036(3) 0.001(3) 0.008(2)
O20 0.043(8) 0.105(10) 0.162(13) 0.072(10) 0.025(8) 0.033(8)
O15 0.31(2) 0.063(8) 0.051(9) 0.044(7) -0.015(10) -0.124(10)

loop_
_atom_type_symbol
_atom_type_description
_atom_type_scat_dispersion_real
_atom_type_scat_dispersion_imag
_atom_type_scat_source
C C 0.0033 0.0016 'International Tables Vol C Tables 4.2.6.8 and 6.1.1.4'
H H 0.0000 0.0000 'International Tables Vol C Tables 4.2.6.8 and 6.1.1.4'
Cl Cl 0.1484 0.1585 'International Tables Vol C Tables 4.2.6.8 and 6.1.1.4'
F F 0.0171 0.0103 'International Tables Vol C Tables 4.2.6.8 and 6.1.1.4'
La La -0.2871 2.4523 'International Tables Vol C Tables 4.2.6.8 and 6.1.1.4'
N N 0.0061 0.0033 'International Tables Vol C Tables 4.2.6.8 and 6.1.1.4'
O O 0.0106 0.0060 'International Tables Vol C Tables 4.2.6.8 and 6.1.1.4'
S S 0.1246 0.1234 'International Tables Vol C Tables 4.2.6.8 and 6.1.1.4'

loop_
_geom_angle_atom_site_label_1
_geom_angle_atom_site_label_2
_geom_angle_atom_site_label_3
_geom_angle
_geom_angle_site_symmetry_1
_geom_angle_site_symmetry_3
C6 C1 C2 120.3(12) . .
C6 C1 C7 122.8(13) . .
C2 C1 C7 116.6(14) . .
C3 C2 C1 120.5(14) . .
C3 C2 H2 119.8 . .
C1 C2 H2 119.7 . .
C2 C3 C4 118.6(13) . .
C2 C3 C31 118.5(15) . .
C4 C3 C31 122.6(13) . .
C3 C4 C5 120.8(13) . .
C3 C4 H4 119.6 . .
C5 C4 H4 119.6 . .
C6 C5 C4 119.1(13) . .
C6 C5 C55 125.2(12) . .
C4 C5 C55 115.2(12) . .
C5 C6 C1 120.1(13) . .
C5 C6 H6 119.9 . .
C1 C6 H6 120.0 . .
O1 C7 N1 116.2(12) . .
O1 C7 C1 121.3(12) . .
N1 C7 C1 122.5(13) . .
N1 C8 C9 109.2(14) . .
N1 C8 H8A 109.8 . .
C9 C8 H8A 109.8 . .
N1 C8 H8B 109.8 . .
C9 C8 H8B 109.9 . .
H8A C8 H8B 108.3 . .
C8 C9 H9A 109.5 . .
C8 C9 H9B 109.5 . .
H9A C9 H9B 109.5 . .
C8 C9 H9C 109.4 . .
H9A C9 H9C 109.5 . .
H9B C9 H9C 109.5 . .
C11 C10 C15 118.4(14) . .
C11 C10 N1 123.1(16) . .
C15 C10 N1 117.8(15) . .
C10 C11 C12 120.7(16) . .
C10 C11 H11 119.6 . .
C12 C11 H11 119.7 . .
C13 C12 C11 121.1(16) . .
C13 C12 H12 119.4 . .
C11 C12 H12 119.5 . .
C14 C13 C12 119.9(14) . .
C14 C13 C16 120.9(16) . .
C12 C13 C16 119.2(16) . .
C13 C14 C15 120.1(16) . .
C13 C14 H14 120.0 . .
C15 C14 H14 119.9 . .
C14 C15 C10 119.7(15) . .
C14 C15 H15 120.0 . .
C10 C15 H15 120.2 . .
C21 C16 C17 118.9(15) . .
C21 C16 C13 119.8(16) . .
C17 C16 C13 121.2(15) . .
C16 C17 C18 120.2(15) . .
C16 C17 H17 120.0 . .
C18 C17 H17 119.9 . .
C19 C18 C17 122.4(15) . .
C19 C18 H18 118.8 . .
C17 C18 H18 118.8 . .
C18 C19 C20 117.6(14) . .
C18 C19 C22 124.7(14) . .
C20 C19 C22 117.8(14) . .
C19 C20 C21 120.8(14) . .
C19 C20 H20 119.6 . .
C21 C20 H20 119.6 . .
C16 C21 C20 120.0(15) . .
C16 C21 H21 120.0 . .
C20 C21 H21 119.9 . .
C27 C22 C23 119.3(12) . .
C27 C22 C19 120.7(13) . .
C23 C22 C19 119.9(12) . .
C24 C23 C22 121.3(12) . .
C24 C23 H23 119.4 . .
C22 C23 H23 119.4 . .
C25 C24 C23 118.8(13) . .
C25 C24 H24 120.7 . .
C23 C24 H24 120.5 . .
C24 C25 C26 120.6(13) . .
C24 C25 N2 119.6(12) . .
C26 C25 N2 119.7(11) . .
C27 C26 C25 119.1(13) . .
C27 C26 H26 120.4 . .
C25 C26 H26 120.5 . .
C22 C27 C26 120.9(13) . .
C22 C27 H27 119.5 . .
C26 C27 H27 119.6 . .
N2 C28 C29 111.8(11) . .
N2 C28 H28A 109.2 . .
C29 C28 H28A 109.3 . .
N2 C28 H28B 109.2 . .
C29 C28 H28B 109.3 . .
H28A C28 H28B 107.9 . .
C28 C29 H29A 109.6 . .
C28 C29 H29B 109.4 . .
H29A C29 H29B 109.5 . .
C28 C29 H29C 109.5 . .
H29A C29 H29C 109.5 . .
H29B C29 H29C 109.5 . .
O2 C30 N2 120.5(13) . .
O2 C30 C79 120.7(14) . .
N2 C30 C79 118.8(13) . .
O3 C31 N3 120.1(12) . .
O3 C31 C3 119.4(12) . .
N3 C31 C3 120.4(13) . .
N3 C32 C33 112.8(11) . .
N3 C32 H32A 109.0 . .
C33 C32 H32A 109.1 . .
N3 C32 H32B 109.0 . .
C33 C32 H32B 108.9 . .
H32A C32 H32B 107.8 . .
C32 C33 H33A 109.4 . .
C32 C33 H33B 109.5 . .
H33A C33 H33B 109.5 . .
C32 C33 H33C 109.5 . .
H33A C33 H33C 109.5 . .
H33B C33 H33C 109.5 . .
C35 C34 C39 120.1(12) . .
C35 C34 N3 118.5(12) . .
C39 C34 N3 121.2(12) . .
C34 C35 C36 119.4(12) . .
C34 C35 H35 120.3 . .
C36 C35 H35 120.3 . .
C35 C36 C37 119.9(12) . .
C35 C36 H36 120.1 . .
C37 C36 H36 120.0 . .
C38 C37 C36 118.4(13) . .
C38 C37 C40 120.4(13) . .
C36 C37 C40 121.2(12) . .
C37 C38 C39 124.0(13) . .
C37 C38 H38 118.0 . .
C39 C38 H38 118.0 . .
C38 C39 C34 118.1(13) . .
C38 C39 H39 121.0 . .
C34 C39 H39 121.0 . .
C45 C40 C41 117.7(13) . .
C45 C40 C37 122.3(12) . .
C41 C40 C37 120.0(12) . .
C42 C41 C40 120.8(12) . .
C42 C41 H41 119.6 . .
C40 C41 H41 119.6 . .
C41 C42 C43 121.2(11) . .
C41 C42 H42 119.4 . .
C43 C42 H42 119.4 . .
C44 C43 C42 116.3(12) . .
C44 C43 C46 121.4(12) . .
C42 C43 C46 121.9(11) . .
C45 C44 C43 121.5(12) . .
C45 C44 H44 119.3 . .
C43 C44 H44 119.2 . .
C40 C45 C44 122.3(12) . .
C40 C45 H45 118.8 . .
C44 C45 H45 118.8 . .
C51 C46 C47 115.9(12) . .
C51 C46 C43 122.7(11) . .
C47 C46 C43 121.2(12) . .
C48 C47 C46 120.9(13) . .
C48 C47 H47 119.6 . .
C46 C47 H47 119.5 . .
C47 C48 C49 122.9(12) . .
C47 C48 H48 118.5 . .
C49 C48 H48 118.6 . .
C50 C49 C48 116.7(13) . .
C50 C49 N4 120.2(13) . .
C48 C49 N4 123.0(11) . .
C51 C50 C49 119.7(13) . .
C51 C50 H50 120.1 . .
C49 C50 H50 120.1 . .
C50 C51 C46 123.7(12) . .
C50 C51 H51 118.2 . .
C46 C51 H51 118.1 . .
C53 C52 N4 111.6(11) . .
C53 C52 H52A 109.3 . .
N4 C52 H52A 109.2 . .
C53 C52 H52B 109.4 . .
N4 C52 H52B 109.3 . .
H52A C52 H52B 108.0 . .
C52 C53 H53A 109.4 . .
C52 C53 H53B 109.4 . .
H53A C53 H53B 109.5 . .
C52 C53 H53C 109.5 . .
H53A C53 H53C 109.5 . .
H53B C53 H53C 109.5 . .
O4 C54 C81 122.9(12) . .
O4 C54 N4 115.3(12) . .
C81 C54 N4 121.8(13) . .
O5 C55 N5 119.2(13) . .
O5 C55 C5 118.1(12) . .
N5 C55 C5 122.2(12) . .
N5 C56 C57 113.8(11) . .
N5 C56 H56A 108.8 . .
C57 C56 H56A 108.8 . .
N5 C56 H56B 108.8 . .
C57 C56 H56B 108.8 . .
H56A C56 H56B 107.7 . .
C56 C57 H57A 109.5 . .
C56 C57 H57B 109.4 . .
H57A C57 H57B 109.5 . .
C56 C57 H57C 109.5 . .
H57A C57 H57C 109.5 . .
H57B C57 H57C 109.5 . .
C59 C58 C63 122.4(12) . .
C59 C58 N5 116.7(11) . .
C63 C58 N5 120.7(11) . .
C58 C59 C60 119.9(12) . .
C58 C59 H59 120.0 . .
C60 C59 H59 120.1 . .
C61 C60 C59 118.5(13) . .
C61 C60 H60 120.7 . .
C59 C60 H60 120.8 . .
C60 C61 C62 119.9(12) . .
C60 C61 C64 118.3(12) . .
C62 C61 C64 121.8(11) . .
C61 C62 C63 121.7(12) . .
C61 C62 H62 119.1 . .
C63 C62 H62 119.2 . .
C58 C63 C62 117.5(12) . .
C58 C63 H63 121.3 . .
C62 C63 H63 121.2 . .
C65 C64 C69 120.7(12) . .
C65 C64 C61 118.8(12) . .
C69 C64 C61 120.5(12) . .
C64 C65 C66 121.9(13) . .
C64 C65 H65 119.1 . .
C66 C65 H65 119.0 . .
C65 C66 C67 118.0(13) . .
C65 C66 H66 120.9 . .
C67 C66 H66 121.1 . .
C68 C67 C66 118.0(13) . .
C68 C67 C70 125.4(13) . .
C66 C67 C70 116.5(12) . .
C67 C68 C69 125.2(13) . .
C67 C68 H68 117.4 . .
C69 C68 H68 117.4 . .
C68 C69 C64 116.1(13) . .
C68 C69 H69 121.9 . .
C64 C69 H69 121.9 . .
C75 C70 C71 116.7(13) . .
C75 C70 C67 121.2(13) . .
C71 C70 C67 122.1(12) . .
C72 C71 C70 122.6(13) . .
C72 C71 H71 118.7 . .
C70 C71 H71 118.7 . .
C71 C72 C73 118.6(13) . .
C71 C72 H72 120.7 . .
C73 C72 H72 120.7 . .
C74 C73 C72 121.0(12) . .
C74 C73 N6 119.6(12) . .
C72 C73 N6 119.4(12) . .
C73 C74 C75 119.4(13) . .
C73 C74 H74 120.3 . .
C75 C74 H74 120.3 . .
C70 C75 C74 121.6(13) . .
C70 C75 H75 119.2 . .
C74 C75 H75 119.2 . .
C77 C76 N6 112.2(11) . .
C77 C76 H76A 109.2 . .
N6 C76 H76A 109.2 . .
C77 C76 H76B 109.1 . .
N6 C76 H76B 109.2 . .
H76A C76 H76B 107.9 . .
C76 C77 H77A 109.5 . .
C76 C77 H77B 109.4 . .
H77A C77 H77B 109.5 . .
C76 C77 H77C 109.5 . .
H77A C77 H77C 109.5 . .
H77B C77 H77C 109.5 . .
O6 C78 N6 121.9(13) . .
O6 C78 C83 119.8(12) . .
N6 C78 C83 117.9(13) . .
C80 C79 C84 115.5(13) . .
C80 C79 C30 123.4(13) . .
C84 C79 C30 120.5(13) . .
C81 C80 C79 123.7(14) . .
C81 C80 H80 118.2 . .
C79 C80 H80 118.2 . .
C54 C81 C80 120.1(13) . .
C54 C81 C82 120.1(13) . .
C80 C81 C82 119.0(13) . .
C81 C82 C83 120.5(14) . .
C81 C82 H82 119.8 . .
C83 C82 H82 119.7 . .
C84 C83 C82 119.4(13) . .
C84 C83 C78 117.9(14) . .
C82 C83 C78 122.2(14) . .
C83 C84 C79 122.0(13) . .
C83 C84 H84 119.1 . .
C79 C84 H84 119.0 . .
F1 C85 F3 111.7(16) . .
F1 C85 F2 110.2(19) . .
F3 C85 F2 106.5(16) . .
F1 C85 S1 114.6(15) . .
F3 C85 S1 106.9(15) . .
F2 C85 S1 106.6(12) . .
F5 C86 F6 107.5(13) . .
F5 C86 F4 107.2(13) . .
F6 C86 F4 103.6(12) . .
F5 C86 S2 115.3(12) . .
F6 C86 S2 111.3(11) . .
F4 C86 S2 111.3(11) . .
F7 C87 F9 107.3(17) . .
F7 C87 F8 102.3(16) . .
F9 C87 F8 103.7(16) . .
F7 C87 S3 118.2(14) . .
F9 C87 S3 115.1(15) . .
F8 C87 S3 108.7(14) . .
Cl2 C88 Cl1 129(2) . .
Cl2 C88 Cl3 102.9(17) . .
Cl1 C88 Cl3 113.7(10) . .
Cl2 C88 H88 102.6 . .
Cl1 C88 H88 102.6 . .
Cl3 C88 H88 102.6 . .
O4 La1 O5 144.4(3) . 1_665
O4 La1 O7 69.9(3) . .
O5 La1 O7 145.5(3) 1_665 .
O4 La1 O10 82.2(3) . .
O5 La1 O10 95.9(3) 1_665 .
O7 La1 O10 82.8(3) . .
O4 La1 O13 70.6(3) . .
O5 La1 O13 74.2(3) 1_665 .
O7 La1 O13 137.8(3) . .
O10 La1 O13 77.9(3) . .
O4 La1 O14 78.0(3) . .
O5 La1 O14 88.0(3) 1_665 .
O7 La1 O14 109.9(3) . .
O10 La1 O14 150.6(3) . .
O13 La1 O14 75.1(3) . .
O4 La1 O16 121.3(3) . .
O5 La1 O16 82.8(3) 1_665 .
O7 La1 O16 76.4(3) . .
O10 La1 O16 139.1(3) . .
O13 La1 O16 138.9(3) . .
O14 La1 O16 70.3(3) . .
O4 La1 O15 137.5(3) . .
O5 La1 O15 74.6(3) 1_665 .
O7 La1 O15 71.6(3) . .
O10 La1 O15 76.0(3) . .
O13 La1 O15 136.6(3) . .
O14 La1 O15 132.7(3) . .
O16 La1 O15 64.2(3) . .
C7 N1 C10 122.1(12) . .
C7 N1 C8 121.9(12) . .
C10 N1 C8 115.6(11) . .
C31 N3 C32 121.3(12) . .
C31 N3 C34 120.4(12) . .
C32 N3 C34 117.2(10) . .
C55 N5 C58 121.8(11) . .
C55 N5 C56 121.0(11) . .
C58 N5 C56 115.6(11) . .
C54 N4 C49 120.7(11) . .
C54 N4 C52 121.7(11) . .
C49 N4 C52 116.8(10) . .
C30 N2 C28 119.6(11) . .
C30 N2 C25 121.7(11) . .
C28 N2 C25 118.3(11) . .
C78 N6 C73 123.6(11) . .
C78 N6 C76 118.4(11) . .
C73 N6 C76 117.4(9) . .
C54 O4 La1 151.7(8) . .
C55 O5 La1 155.3(9) . 1_445
S1 O7 La1 159.6(6) . .
S2 O10 La1 137.3(5) . .
O11 S2 O12 117.1(6) . .
O11 S2 O10 113.9(6) . .
O12 S2 O10 113.2(6) . .
O11 S2 C86 106.5(7) . .
O12 S2 C86 102.4(7) . .
O10 S2 C86 101.4(7) . .
O9 S1 O8 116.4(8) . .
O9 S1 O7 113.2(7) . .
O8 S1 O7 113.6(7) . .
O9 S1 C85 105.9(9) . .
O8 S1 C85 104.8(8) . .
O7 S1 C85 101.0(8) . .
O19 S3 O17 115.5(7) . .
O19 S3 O18 113.5(8) . .
O17 S3 O18 113.1(7) . .
O19 S3 C87 106.4(8) . .
O17 S3 C87 106.8(9) . .
O18 S3 C87 99.7(10) . .

loop_
_geom_bond_atom_site_label_1
_geom_bond_atom_site_label_2
_geom_bond_distance
_geom_bond_site_symmetry_2
C1 C6 1.382(17) .
C1 C2 1.401(18) .
C1 C7 1.478(18) .
C2 C3 1.397(18) .
C2 H2 0.9500 .
C3 C4 1.386(18) .
C3 C31 1.470(19) .
C4 C5 1.419(17) .
C4 H4 0.9500 .
C5 C6 1.385(17) .
C5 C55 1.471(17) .
C6 H6 0.9500 .
C7 O1 1.252(15) .
C7 N1 1.346(17) .
C8 N1 1.488(17) .
C8 C9 1.51(2) .
C8 H8A 0.9900 .
C8 H8B 0.9900 .
C9 H9A 0.9800 .
C9 H9B 0.9800 .
C9 H9C 0.9800 .
C10 C11 1.37(2) .
C10 C15 1.42(2) .
C10 N1 1.458(18) .
C11 C12 1.40(2) .
C11 H11 0.9500 .
C12 C13 1.37(2) .
C12 H12 0.9500 .
C13 C14 1.37(2) .
C13 C16 1.49(2) .
C14 C15 1.418(19) .
C14 H14 0.9500 .
C15 H15 0.9500 .
C16 C21 1.38(2) .
C16 C17 1.39(2) .
C17 C18 1.411(19) .
C17 H17 0.9500 .
C18 C19 1.374(19) .
C18 H18 0.9500 .
C19 C20 1.39(2) .
C19 C22 1.479(19) .
C20 C21 1.44(2) .
C20 H20 0.9500 .
C21 H21 0.9500 .
C22 C27 1.376(17) .
C22 C23 1.396(18) .
C23 C24 1.409(18) .
C23 H23 0.9500 .
C24 C25 1.376(17) .
C24 H24 0.9500 .
C25 C26 1.421(18) .
C25 N2 1.451(17) .
C26 C27 1.400(18) .
C26 H26 0.9500 .
C27 H27 0.9500 .
C28 N2 1.459(16) .
C28 C29 1.522(18) .
C28 H28A 0.9900 .
C28 H28B 0.9900 .
C29 H29A 0.9800 .
C29 H29B 0.9800 .
C29 H29C 0.9800 .
C30 O2 1.253(16) .
C30 N2 1.362(17) .
C30 C79 1.465(19) .
C31 O3 1.251(15) .
C31 N3 1.368(16) .
C32 N3 1.449(15) .
C32 C33 1.501(18) .
C32 H32A 0.9900 .
C32 H32B 0.9900 .
C33 H33A 0.9800 .
C33 H33B 0.9800 .
C33 H33C 0.9800 .
C34 C35 1.401(17) .
C34 C39 1.389(18) .
C34 N3 1.460(16) .
C35 C36 1.403(18) .
C35 H35 0.9500 .
C36 C37 1.403(18) .
C36 H36 0.9500 .
C37 C38 1.347(17) .
C37 C40 1.504(19) .
C38 C39 1.381(19) .
C38 H38 0.9500 .
C39 H39 0.9500 .
C40 C45 1.352(18) .
C40 C41 1.409(17) .
C41 C42 1.377(18) .
C41 H41 0.9500 .
C42 C43 1.407(18) .
C42 H42 0.9500 .
C43 C44 1.399(17) .
C43 C46 1.463(18) .
C44 C45 1.374(18) .
C44 H44 0.9500 .
C45 H45 0.9500 .
C46 C51 1.390(18) .
C46 C47 1.421(16) .
C47 C48 1.344(18) .
C47 H47 0.9500 .
C48 C49 1.407(19) .
C48 H48 0.9500 .
C49 C50 1.411(16) .
C49 N4 1.434(16) .
C50 C51 1.367(19) .
C50 H50 0.9500 .
C51 H51 0.9500 .
C52 C53 1.458(17) .
C52 N4 1.495(15) .
C52 H52A 0.9900 .
C52 H52B 0.9900 .
C53 H53A 0.9800 .
C53 H53B 0.9800 .
C53 H53C 0.9800 .
C54 O4 1.272(15) .
C54 C81 1.408(17) .
C54 N4 1.391(16) .
C55 O5 1.254(14) .
C55 N5 1.313(15) .
C56 N5 1.478(16) .
C56 C57 1.518(18) .
C56 H56A 0.9900 .
C56 H56B 0.9900 .
C57 H57A 0.9801 .
C57 H57B 0.9801 .
C57 H57C 0.9801 .
C58 C59 1.363(18) .
C58 C63 1.374(17) .
C58 N5 1.465(16) .
C59 C60 1.425(19) .
C59 H59 0.9500 .
C60 C61 1.376(17) .
C60 H60 0.9500 .
C61 C62 1.391(17) .
C61 C64 1.514(18) .
C62 C63 1.395(19) .
C62 H62 0.9500 .
C63 H63 0.9500 .
C64 C65 1.352(17) .
C64 C69 1.427(18) .
C65 C66 1.416(19) .
C65 H65 0.9500 .
C66 C67 1.441(18) .
C66 H66 0.9500 .
C67 C68 1.343(17) .
C67 C70 1.470(18) .
C68 C69 1.403(18) .
C68 H68 0.9500 .
C69 H69 0.9500 .
C70 C75 1.388(18) .
C70 C71 1.408(17) .
C71 C72 1.371(18) .
C71 H71 0.9500 .
C72 C73 1.404(18) .
C72 H72 0.9500 .
C73 C74 1.356(16) .
C73 N6 1.446(16) .
C74 C75 1.406(18) .
C74 H74 0.9500 .
C75 H75 0.9500 .
C76 C77 1.484(18) .
C76 N6 1.491(15) .
C76 H76A 0.9900 .
C76 H76B 0.9900 .
C77 H77A 0.9800 .
C77 H77B 0.9800 .
C77 H77C 0.9800 .
C78 O6 1.235(16) .
C78 N6 1.347(16) .
C78 C83 1.499(19) .
C79 C80 1.384(18) .
C79 C84 1.433(18) .
C80 C81 1.382(17) .
C80 H80 0.9500 .
C81 C82 1.396(17) .
C82 C83 1.380(18) .
C82 H82 0.9500 .
C83 C84 1.391(18) .
C84 H84 0.9500 .
C85 F1 1.235(19) .
C85 F3 1.334(19) .
C85 F2 1.37(2) .
C85 S1 1.87(2) .
C86 F5 1.318(17) .
C86 F6 1.352(16) .
C86 F4 1.356(17) .
C86 S2 1.782(17) .
C87 F7 1.307(19) .
C87 F9 1.36(2) .
C87 F8 1.43(2) .
C87 S3 1.71(2) .
C88 Cl2 1.494(19) .
C88 Cl1 1.56(3) .
C88 Cl3 2.08(3) .
C88 H88 1.0000 .
La1 O4 2.435(10) .
La1 O5 2.449(9) 1_665
La1 O7 2.459(9) .
La1 O10 2.487(9) .
La1 O13 2.524(8) .
La1 O14 2.520(9) .
La1 O16 2.551(10) .
La1 O15 2.970(18) .
O5 La1 2.449(9) 1_445
O7 S1 1.462(9) .
O8 S1 1.429(10) .
O9 S1 1.409(12) .
O10 S2 1.450(9) .
O11 S2 1.438(10) .
O12 S2 1.441(10) .
O17 S3 1.450(11) .
O18 S3 1.470(12) .
O19 S3 1.421(10) .
